data_8100053
loop_
_publ_author_name
'Yang, Song'
'Liu, Qiong-Xin'
'Zeng, Wei-Jie'
'Zou, Ying'
'Wang, Zao-Gui'
'Zhu, Hai-Liang'

_publ_section_title
;
Crystal structure of bis[N-(2-(2-hydroxyethylamino)ethyl)salicylidene-
imine]cadmium(II) dihydrate, Cd(C~11~H~17~N~2~O~2~)~2~ &#x00B7; 2H~2~O
;
_journal_issue 2
_journal_name_full 'Zeitschrift f\"ur Kristallographie - New Crystal Structures'
_journal_page_first 155
_journal_page_last 156
_journal_volume 219
_journal_year 2004
_chemical_formula_moiety 'C22 H30 Cd N4 O4,2(H2 O)'
_chemical_formula_sum 'C22 H34 Cd N4 O6'
_chemical_formula_weight 562.93
_space_group_IT_number 14
_symmetry_cell_setting monoclinic
_symmetry_space_group_name_Hall '-P 2yn'
_symmetry_space_group_name_H-M 'P 1 21/n 1'
_cell_angle_alpha 90.00
_cell_angle_beta 97.638(6)
_cell_angle_gamma 90.00
_cell_formula_units_Z 4
_cell_length_a 9.236(4)
_cell_length_b 21.102(9)
_cell_length_c 12.987(6)
_cell_measurement_temperature 298(2)
_cell_volume 2508.8(18)
_diffrn_ambient_temperature 298(2)
_exptl_crystal_density_diffrn 1.490
_cod_depositor_comments
;
The following automatic conversions were performed:
'_symmetry_cell_setting' value 'Monoclinic' changed to 'monoclinic'
according to '/home/saulius/struct/CIF-dictionaries/cif_core.dic'
dictionary named 'cif_core.dic' version 2.4.1 from 2010-06-29.

Automatic conversion script
Id: cif_fix_enum 1527 2010-12-29 10:47:43Z saulius 
;
_cod_original_sg_symbol_H-M 'P 21/n'
_cod_database_code 8100053

loop_
_symmetry_equiv_pos_as_xyz
'x, y, z'
'-x+1/2, y+1/2, -z+1/2'
'-x, -y, -z'
'x-1/2, -y-1/2, z-1/2'

loop_
_atom_site_label
_atom_site_type_symbol
_atom_site_fract_x
_atom_site_fract_y
_atom_site_fract_z
_atom_site_U_iso_or_equiv
_atom_site_adp_type
_atom_site_occupancy
_atom_site_symmetry_multiplicity
_atom_site_Wyckoff_symbol
_atom_site_calc_flag
_atom_site_refinement_flags
_atom_site_disorder_assembly
_atom_site_disorder_group
Cd1 Cd 0.77231(3) 0.170097(13) 0.43140(2) 0.04290(14) Uani 1 4 e d . . .
N1 N 0.8407(4) 0.27111(18) 0.3929(3) 0.0577(10) Uani 1 4 e d . . .
N2 N 1.0006(4) 0.15894(18) 0.3561(4) 0.0590(11) Uani 1 4 e d . . .
H2A H 1.0772 0.1546 0.4075 0.071 Uiso 1 4 e calc R . .
N3 N 0.7496(5) 0.06277(18) 0.4526(3) 0.0605(11) Uani 1 4 e d . . .
N4 N 0.8644(5) 0.14809(19) 0.6109(3) 0.0601(11) Uani 1 4 e d . . .
H4 H 0.9633 0.1450 0.6158 0.072 Uiso 1 4 e calc R . .
O1 O 0.5832(3) 0.22444(14) 0.4797(3) 0.0568(8) Uani 1 4 e d . . .
O2 O 1.2492(4) 0.0865(2) 0.2970(3) 0.0879(12) Uani 1 4 e d . . .
H2 H 1.2635 0.1181 0.3336 0.132 Uiso 1 4 e calc R . .
O3 O 0.6510(3) 0.14215(14) 0.2725(2) 0.0521(8) Uani 1 4 e d . . .
O4 O 1.0492(4) 0.25156(15) 0.6797(3) 0.0736(11) Uani 1 4 e d . . .
H4A H 1.0817 0.2871 0.6717 0.110 Uiso 1 4 e calc R . .
O5 O 0.3845(9) 0.1332(3) 0.4958(6) 0.123(2) Uani 1 4 e d D . .
O6 O 0.1950(8) 0.1420(3) 0.6345(8) 0.133(2) Uani 1 4 e d D . .
C1 C 0.7678(6) 0.3227(2) 0.3945(4) 0.0559(12) Uani 1 4 e d . . .
H1 H 0.8102 0.3586 0.3695 0.067 Uiso 1 4 e calc R . .
C2 C 0.6282(5) 0.33175(19) 0.4303(4) 0.0470(11) Uani 1 4 e d . . .
C3 C 0.5434(5) 0.2834(2) 0.4706(3) 0.0456(10) Uani 1 4 e d . . .
C4 C 0.4093(5) 0.3022(2) 0.5017(4) 0.0570(12) Uani 1 4 e d . . .
H4B H 0.3513 0.2718 0.5280 0.068 Uiso 1 4 e calc R . .
C5 C 0.3610(6) 0.3639(3) 0.4945(4) 0.0683(15) Uani 1 4 e d . . .
H5 H 0.2726 0.3745 0.5170 0.082 Uiso 1 4 e calc R . .
C6 C 0.4436(6) 0.4108(3) 0.4537(5) 0.0722(16) Uani 1 4 e d . . .
H6 H 0.4106 0.4524 0.4477 0.087 Uiso 1 4 e calc R . .
C7 C 0.5735(6) 0.3942(2) 0.4229(4) 0.0629(14) Uani 1 4 e d . . .
H7 H 0.6286 0.4254 0.3957 0.075 Uiso 1 4 e calc R . .
C8 C 0.9837(7) 0.2739(3) 0.3568(6) 0.101(2) Uani 1 4 e d . . .
H8A H 0.9878 0.3110 0.3131 0.121 Uiso 1 4 e calc R . .
H8B H 1.0586 0.2784 0.4162 0.121 Uiso 1 4 e calc R . .
C9 C 1.0125(9) 0.2195(3) 0.3005(7) 0.121(3) Uani 1 4 e d . . .
H9A H 1.1104 0.2229 0.2817 0.146 Uiso 1 4 e calc R . .
H9B H 0.9450 0.2185 0.2366 0.146 Uiso 1 4 e calc R . .
C10 C 0.9953(6) 0.1054(3) 0.2851(4) 0.0689(15) Uani 1 4 e d . . .
H10A H 0.9084 0.1100 0.2348 0.083 Uiso 1 4 e calc R . .
H10B H 0.9830 0.0673 0.3247 0.083 Uiso 1 4 e calc R . .
C11 C 1.1226(6) 0.0950(3) 0.2259(5) 0.0815(17) Uani 1 4 e d . . .
H11A H 1.1054 0.0578 0.1820 0.098 Uiso 1 4 e calc R . .
H11B H 1.1343 0.1313 0.1819 0.098 Uiso 1 4 e calc R . .
C12 C 0.6792(6) 0.0218(2) 0.3932(4) 0.0588(13) Uani 1 4 e d . . .
H12 H 0.6797 -0.0193 0.4189 0.071 Uiso 1 4 e calc R . .
C13 C 0.5993(5) 0.0312(2) 0.2914(4) 0.0476(11) Uani 1 4 e d . . .
C14 C 0.5890(4) 0.0895(2) 0.2366(4) 0.0444(10) Uani 1 4 e d . . .
C15 C 0.5038(5) 0.0890(2) 0.1381(4) 0.0565(12) Uani 1 4 e d . . .
H15 H 0.4958 0.1262 0.0993 0.068 Uiso 1 4 e calc R . .
C16 C 0.4322(6) 0.0358(3) 0.0972(4) 0.0708(15) Uani 1 4 e d . . .
H16 H 0.3755 0.0378 0.0325 0.085 Uiso 1 4 e calc R . .
C17 C 0.4439(6) -0.0210(3) 0.1520(5) 0.0732(16) Uani 1 4 e d . . .
H17 H 0.3956 -0.0572 0.1247 0.088 Uiso 1 4 e calc R . .
C18 C 0.5273(5) -0.0224(2) 0.2459(4) 0.0612(13) Uani 1 4 e d . . .
H18 H 0.5372 -0.0605 0.2819 0.073 Uiso 1 4 e calc R . .
C19 C 0.8255(8) 0.0413(3) 0.5524(4) 0.091(2) Uani 1 4 e d . . .
H19A H 0.7881 0.0000 0.5688 0.109 Uiso 1 4 e calc R . .
H19B H 0.9288 0.0367 0.5473 0.109 Uiso 1 4 e calc R . .
C20 C 0.8069(9) 0.0844(3) 0.6332(5) 0.095(2) Uani 1 4 e d . . .
H20A H 0.8579 0.0687 0.6983 0.114 Uiso 1 4 e calc R . .
H20B H 0.7039 0.0877 0.6403 0.114 Uiso 1 4 e calc R . .
C21 C 0.8306(7) 0.1919(3) 0.6925(4) 0.0714(15) Uani 1 4 e d . . .
H21A H 0.8685 0.1748 0.7600 0.086 Uiso 1 4 e calc R . .
H21B H 0.7255 0.1959 0.6893 0.086 Uiso 1 4 e calc R . .
C22 C 0.8950(6) 0.2552(2) 0.6803(5) 0.0713(15) Uani 1 4 e d . . .
H22A H 0.8501 0.2741 0.6157 0.086 Uiso 1 4 e calc R . .
H22B H 0.8746 0.2824 0.7369 0.086 Uiso 1 4 e calc R . .
H23 H 0.327(3) 0.1581(15) 0.454(2) 0.015(10) Uiso 1 4 e d D . .
H24 H 0.461(5) 0.157(2) 0.518(6) 0.14(4) Uiso 1 4 e d D . .
H25 H 0.169(7) 0.166(3) 0.579(4) 0.14(4) Uiso 1 4 e d D . .
H26 H 0.285(3) 0.154(2) 0.660(4) 0.048(16) Uiso 1 4 e d D . .

loop_
_atom_site_aniso_label
_atom_site_aniso_U_11
_atom_site_aniso_U_22
_atom_site_aniso_U_33
_atom_site_aniso_U_23
_atom_site_aniso_U_13
_atom_site_aniso_U_12
Cd1 0.0450(2) 0.0337(2) 0.0505(2) 0.00119(13) 0.00816(14) 0.00003(13)
N1 0.051(2) 0.043(2) 0.083(3) 0.0030(19) 0.022(2) -0.0032(18)
N2 0.046(2) 0.054(3) 0.080(3) 0.003(2) 0.018(2) 0.0078(18)
N3 0.086(3) 0.039(2) 0.052(3) 0.0054(17) -0.008(2) -0.009(2)
N4 0.075(3) 0.049(2) 0.053(3) -0.0041(18) -0.003(2) -0.007(2)
O1 0.0561(19) 0.0387(18) 0.079(2) 0.0069(15) 0.0224(17) 0.0032(14)
O2 0.065(2) 0.114(3) 0.088(3) 0.006(2) 0.020(2) 0.023(2)
O3 0.0534(19) 0.0405(17) 0.059(2) 0.0059(14) -0.0057(15) -0.0006(14)
O4 0.063(2) 0.056(2) 0.100(3) -0.030(2) 0.005(2) -0.0009(17)
O5 0.148(5) 0.090(4) 0.148(6) -0.011(4) 0.079(4) -0.037(4)
O6 0.118(5) 0.104(4) 0.192(7) -0.007(5) 0.074(5) 0.009(4)
C1 0.059(3) 0.040(3) 0.069(3) 0.005(2) 0.011(3) -0.005(2)
C2 0.052(3) 0.036(2) 0.051(3) -0.0046(18) 0.001(2) 0.0055(19)
C3 0.046(2) 0.045(3) 0.044(3) -0.0024(19) 0.000(2) 0.005(2)
C4 0.053(3) 0.060(3) 0.057(3) -0.005(2) 0.005(2) 0.008(2)
C5 0.057(3) 0.075(4) 0.070(4) -0.011(3) 0.000(3) 0.021(3)
C6 0.071(4) 0.054(3) 0.088(4) -0.010(3) -0.004(3) 0.023(3)
C7 0.070(3) 0.044(3) 0.070(3) -0.003(2) -0.007(3) 0.005(2)
C8 0.081(4) 0.056(4) 0.179(8) 0.008(4) 0.069(5) -0.006(3)
C9 0.124(6) 0.064(4) 0.200(9) 0.030(5) 0.109(6) 0.010(4)
C10 0.056(3) 0.085(4) 0.069(4) -0.003(3) 0.020(3) 0.009(3)
C11 0.071(4) 0.100(5) 0.077(4) 0.004(3) 0.023(3) 0.024(3)
C12 0.076(3) 0.036(3) 0.063(3) 0.006(2) 0.003(3) -0.009(2)
C13 0.044(2) 0.042(3) 0.057(3) -0.007(2) 0.008(2) -0.0017(19)
C14 0.037(2) 0.042(3) 0.054(3) -0.0052(19) 0.009(2) 0.0039(18)
C15 0.056(3) 0.065(3) 0.048(3) -0.002(2) 0.006(2) 0.011(2)
C16 0.058(3) 0.088(4) 0.063(4) -0.025(3) -0.004(3) 0.010(3)
C17 0.064(3) 0.068(4) 0.085(4) -0.031(3) 0.000(3) -0.003(3)
C18 0.062(3) 0.045(3) 0.074(4) -0.014(2) 0.001(3) -0.005(2)
C19 0.142(6) 0.055(3) 0.066(4) 0.013(3) -0.026(4) -0.008(4)
C20 0.147(6) 0.073(4) 0.059(4) 0.014(3) -0.007(4) -0.018(4)
C21 0.086(4) 0.081(4) 0.048(3) -0.010(3) 0.010(3) -0.010(3)
C22 0.073(4) 0.063(4) 0.078(4) -0.023(3) 0.014(3) -0.003(3)

loop_
_geom_bond_atom_site_label_1
_geom_bond_atom_site_label_2
_geom_bond_distance
_geom_bond_site_symmetry_2
_geom_bond_publ_flag
Cd1 O1 2.248(3) . ?
Cd1 O3 2.291(3) . ?
Cd1 N3 2.295(4) . ?
Cd1 N1 2.297(4) . ?
Cd1 N4 2.418(4) . ?
Cd1 N2 2.451(4) . ?
N1 C1 1.281(6) . ?
N1 C8 1.460(6) . ?
N2 C10 1.455(7) . ?
N2 C9 1.480(7) . ?
N2 H2A 0.9100 . ?
N3 C12 1.277(6) . ?
N3 C19 1.461(6) . ?
N4 C21 1.470(7) . ?
N4 C20 1.488(7) . ?
N4 H4 0.9100 . ?
O1 C3 1.298(5) . ?
O2 C11 1.402(7) . ?
O2 H2 0.8200 . ?
O3 C14 1.307(5) . ?
O4 C22 1.427(6) . ?
O4 H4A 0.8200 . ?
O5 H23 0.883(10) . ?
O5 H24 0.883(10) . ?
O6 H25 0.888(10) . ?
O6 H26 0.884(10) . ?
C1 C2 1.441(7) . ?
C1 H1 0.9300 . ?
C2 C7 1.411(6) . ?
C2 C3 1.427(6) . ?
C3 C4 1.410(6) . ?
C4 C5 1.375(7) . ?
C4 H4B 0.9300 . ?
C5 C6 1.396(8) . ?
C5 H5 0.9300 . ?
C6 C7 1.360(8) . ?
C6 H6 0.9300 . ?
C7 H7 0.9300 . ?
C8 C9 1.407(9) . ?
C8 H8A 0.9700 . ?
C8 H8B 0.9700 . ?
C9 H9A 0.9700 . ?
C9 H9B 0.9700 . ?
C10 C11 1.504(7) . ?
C10 H10A 0.9700 . ?
C10 H10B 0.9700 . ?
C11 H11A 0.9700 . ?
C11 H11B 0.9700 . ?
C12 C13 1.440(7) . ?
C12 H12 0.9300 . ?
C13 C18 1.402(6) . ?
C13 C14 1.417(6) . ?
C14 C15 1.410(6) . ?
C15 C16 1.374(7) . ?
C15 H15 0.9300 . ?
C16 C17 1.390(8) . ?
C16 H16 0.9300 . ?
C17 C18 1.354(7) . ?
C17 H17 0.9300 . ?
C18 H18 0.9300 . ?
C19 C20 1.417(8) . ?
C19 H19A 0.9700 . ?
C19 H19B 0.9700 . ?
C20 H20A 0.9700 . ?
C20 H20B 0.9700 . ?
C21 C22 1.480(7) . ?
C21 H21A 0.9700 . ?
C21 H21B 0.9700 . ?
C22 H22A 0.9700 . ?
C22 H22B 0.9700 . ?
